data_7100300
loop_
_publ_author_name
'V.M. Iluc'
'G.L. Hillhouse'
'A.J.M. Miller'

_publ_section_title
;
Synthesis and Characterization of Side-Bound Aryldiazo
and End-Bound Nitrosyl Complexes of Nickel
;
_journal_name_full 'Chemical Communications'
_journal_paper_doi 10.1039/b510131j
_journal_year 2005
_chemical_formula_sum 'C106 H109 B2 Cl F48 N2 Ni2 O2 P4'
_chemical_formula_weight 2653.32
_space_group_IT_number 14
_symmetry_cell_setting monoclinic
_symmetry_space_group_name_Hall '-P 2yn'
_symmetry_space_group_name_H-M 'P 1 21/n 1'
_cell_angle_alpha 90.00
_cell_angle_beta 93.651(18)
_cell_angle_gamma 90.00
_cell_formula_units_Z 4
_cell_length_a 17.385(16)
_cell_length_b 35.42(3)
_cell_length_c 18.986(17)
_cell_measurement_temperature 100(2)
_cell_volume 11668(18)
_diffrn_ambient_temperature 100(2)
_exptl_crystal_density_diffrn 1.510
_cod_original_sg_symbol_H-M 'P 21/n'
_cod_database_code 7100300

loop_
_symmetry_equiv_pos_as_xyz
'x, y, z'
'-x+1/2, y+1/2, -z+1/2'
'-x, -y, -z'
'x-1/2, -y-1/2, z-1/2'

loop_
_atom_site_label
_atom_site_type_symbol
_atom_site_fract_x
_atom_site_fract_y
_atom_site_fract_z
_atom_site_U_iso_or_equiv
_atom_site_adp_type
_atom_site_occupancy
_atom_site_symmetry_multiplicity
_atom_site_calc_flag
_atom_site_refinement_flags
_atom_site_disorder_assembly
_atom_site_disorder_group
B1 B 0.7975(3) 0.15797(17) 0.2983(3) 0.0208(13) Uani 1 1 d . . .
B2 B 0.2276(3) 0.90720(17) 0.2171(3) 0.0206(12) Uani 1 1 d . . .
C1 C 0.2602(3) 0.09360(16) 0.1721(4) 0.0341(14) Uani 1 1 d . . .
C2 C 0.3482(4) 0.08852(18) 0.1830(4) 0.0449(18) Uani 1 1 d . . .
H2A H 0.3627 0.0637 0.1654 0.067 Uiso 1 1 calc R . .
H2B H 0.3638 0.0904 0.2334 0.067 Uiso 1 1 calc R . .
H2C H 0.3742 0.1083 0.1572 0.067 Uiso 1 1 calc R . .
C3 C 0.2391(4) 0.09205(19) 0.0935(4) 0.0422(16) Uani 1 1 d . . .
H3A H 0.2503 0.0668 0.0756 0.063 Uiso 1 1 calc R . .
H3B H 0.2693 0.1109 0.0693 0.063 Uiso 1 1 calc R . .
H3C H 0.1840 0.0975 0.0847 0.063 Uiso 1 1 calc R . .
C4 C 0.2204(4) 0.06141(17) 0.2104(4) 0.0469(18) Uani 1 1 d . . .
H4A H 0.2337 0.0372 0.1895 0.070 Uiso 1 1 calc R . .
H4B H 0.1644 0.0650 0.2055 0.070 Uiso 1 1 calc R . .
H4C H 0.2378 0.0616 0.2605 0.070 Uiso 1 1 calc R . .
C5 C 0.1385(3) 0.15727(16) 0.1804(3) 0.0259(12) Uani 1 1 d . . .
C6 C 0.1390(4) 0.17551(18) 0.1065(3) 0.0356(14) Uani 1 1 d . . .
H6A H 0.0868 0.1839 0.0914 0.053 Uiso 1 1 calc R . .
H6B H 0.1566 0.1570 0.0728 0.053 Uiso 1 1 calc R . .
H6C H 0.1740 0.1973 0.1085 0.053 Uiso 1 1 calc R . .
C7 C 0.0787(3) 0.12557(18) 0.1816(4) 0.0369(15) Uani 1 1 d . . .
H7A H 0.0276 0.1356 0.1671 0.055 Uiso 1 1 calc R . .
H7B H 0.0781 0.1153 0.2295 0.055 Uiso 1 1 calc R . .
H7C H 0.0922 0.1055 0.1490 0.055 Uiso 1 1 calc R . .
C8 C 0.1159(3) 0.18806(18) 0.2327(3) 0.0350(14) Uani 1 1 d . . .
H8A H 0.0633 0.1967 0.2198 0.052 Uiso 1 1 calc R . .
H8B H 0.1517 0.2094 0.2308 0.052 Uiso 1 1 calc R . .
H8C H 0.1183 0.1776 0.2806 0.052 Uiso 1 1 calc R . .
C9 C 0.2480(3) 0.13731(16) 0.3045(3) 0.0254(12) Uani 1 1 d . . .
H9A H 0.1968 0.1309 0.3212 0.031 Uiso 1 1 calc R . .
H9B H 0.2833 0.1162 0.3175 0.031 Uiso 1 1 calc R . .
C10 C 0.2780(3) 0.17331(17) 0.3430(3) 0.0274(12) Uani 1 1 d . . .
H10A H 0.2945 0.1669 0.3924 0.033 Uiso 1 1 calc R . .
H10B H 0.2355 0.1918 0.3441 0.033 Uiso 1 1 calc R . .
C11 C 0.3489(3) 0.24733(16) 0.3150(3) 0.0306(13) Uani 1 1 d . . .
C12 C 0.2795(3) 0.25947(17) 0.2657(4) 0.0353(14) Uani 1 1 d . . .
H12A H 0.2708 0.2866 0.2709 0.053 Uiso 1 1 calc R . .
H12B H 0.2335 0.2456 0.2782 0.053 Uiso 1 1 calc R . .
H12C H 0.2900 0.2539 0.2167 0.053 Uiso 1 1 calc R . .
C13 C 0.3325(4) 0.2583(2) 0.3906(4) 0.0472(18) Uani 1 1 d . . .
H13A H 0.3278 0.2858 0.3939 0.071 Uiso 1 1 calc R . .
H13B H 0.3749 0.2497 0.4232 0.071 Uiso 1 1 calc R . .
H13C H 0.2843 0.2465 0.4033 0.071 Uiso 1 1 calc R . .
C14 C 0.4209(4) 0.26793(17) 0.2920(4) 0.0394(16) Uani 1 1 d . . .
H14A H 0.4153 0.2951 0.2998 0.059 Uiso 1 1 calc R . .
H14B H 0.4269 0.2631 0.2419 0.059 Uiso 1 1 calc R . .
H14C H 0.4665 0.2587 0.3199 0.059 Uiso 1 1 calc R . .
C15 C 0.4490(3) 0.17556(16) 0.3479(3) 0.0257(12) Uani 1 1 d . . .
C16 C 0.4629(4) 0.19154(19) 0.4228(3) 0.0355(14) Uani 1 1 d . . .
H16A H 0.5100 0.1805 0.4452 0.053 Uiso 1 1 calc R . .
H16B H 0.4190 0.1854 0.4505 0.053 Uiso 1 1 calc R . .
H16C H 0.4687 0.2190 0.4203 0.053 Uiso 1 1 calc R . .
C17 C 0.5189(3) 0.18408(17) 0.3048(3) 0.0313(13) Uani 1 1 d . . .
H17A H 0.5657 0.1739 0.3294 0.047 Uiso 1 1 calc R . .
H17B H 0.5243 0.2114 0.2994 0.047 Uiso 1 1 calc R . .
H17C H 0.5114 0.1723 0.2582 0.047 Uiso 1 1 calc R . .
C18 C 0.4401(3) 0.13279(16) 0.3531(3) 0.0304(13) Uani 1 1 d . . .
H18A H 0.4862 0.1220 0.3778 0.046 Uiso 1 1 calc R . .
H18B H 0.4335 0.1220 0.3055 0.046 Uiso 1 1 calc R . .
H18C H 0.3948 0.1269 0.3792 0.046 Uiso 1 1 calc R . .
C19 C 0.0967(3) 0.08684(19) 0.7038(3) 0.0350(14) Uani 1 1 d . . .
C20 C 0.0827(4) 0.1234(2) 0.7470(4) 0.0485(18) Uani 1 1 d . . .
H20A H 0.0320 0.1338 0.7324 0.073 Uiso 1 1 calc R . .
H20B H 0.1227 0.1420 0.7382 0.073 Uiso 1 1 calc R . .
H20C H 0.0846 0.1173 0.7974 0.073 Uiso 1 1 calc R . .
C21 C 0.0364(3) 0.0580(2) 0.7246(3) 0.0401(16) Uani 1 1 d . . .
H21A H -0.0151 0.0666 0.7079 0.060 Uiso 1 1 calc R . .
H21B H 0.0389 0.0553 0.7761 0.060 Uiso 1 1 calc R . .
H21C H 0.0470 0.0335 0.7030 0.060 Uiso 1 1 calc R . .
C22 C 0.0878(4) 0.0958(2) 0.6254(4) 0.054(2) Uani 1 1 d . . .
H22A H 0.0351 0.1045 0.6132 0.081 Uiso 1 1 calc R . .
H22B H 0.0981 0.0731 0.5982 0.081 Uiso 1 1 calc R . .
H22C H 0.1244 0.1156 0.6143 0.081 Uiso 1 1 calc R . .
C23 C 0.2143(4) 0.0210(2) 0.7012(4) 0.0417(16) Uani 1 1 d . . .
C24 C 0.1788(4) -0.0086(2) 0.7482(4) 0.0505(19) Uani 1 1 d . . .
H24A H 0.1889 -0.0339 0.7300 0.076 Uiso 1 1 calc R . .
H24B H 0.1230 -0.0046 0.7480 0.076 Uiso 1 1 calc R . .
H24C H 0.2016 -0.0063 0.7965 0.076 Uiso 1 1 calc R . .
C25 C 0.1852(4) 0.0152(3) 0.6244(4) 0.059(2) Uani 1 1 d . . .
H25A H 0.1968 -0.0106 0.6098 0.089 Uiso 1 1 calc R . .
H25B H 0.2109 0.0332 0.5944 0.089 Uiso 1 1 calc R . .
H25C H 0.1294 0.0194 0.6196 0.089 Uiso 1 1 calc R . .
C26 C 0.3023(4) 0.0152(2) 0.7057(5) 0.064(3) Uani 1 1 d . . .
H26A H 0.3142 -0.0100 0.6882 0.097 Uiso 1 1 calc R . .
H26B H 0.3224 0.0176 0.7549 0.097 Uiso 1 1 calc R . .
H26C H 0.3263 0.0343 0.6769 0.097 Uiso 1 1 calc R . .
C27 C 0.2630(3) 0.1021(2) 0.6970(3) 0.0349(15) Uani 1 1 d . . .
H27A H 0.2754 0.0923 0.6502 0.042 Uiso 1 1 calc R . .
H27B H 0.2370 0.1268 0.6892 0.042 Uiso 1 1 calc R . .
C28 C 0.3393(3) 0.10860(18) 0.7419(3) 0.0305(13) Uani 1 1 d . . .
H28A H 0.3635 0.1321 0.7259 0.037 Uiso 1 1 calc R . .
H28B H 0.3749 0.0875 0.7335 0.037 Uiso 1 1 calc R . .
C29 C 0.4167(3) 0.09150(16) 0.8818(3) 0.0238(12) Uani 1 1 d . . .
C30 C 0.4110(3) 0.04841(16) 0.8736(3) 0.0272(12) Uani 1 1 d . . .
H30A H 0.4572 0.0366 0.8960 0.041 Uiso 1 1 calc R . .
H30B H 0.4066 0.0419 0.8233 0.041 Uiso 1 1 calc R . .
H30C H 0.3654 0.0393 0.8962 0.041 Uiso 1 1 calc R . .
C31 C 0.4908(3) 0.10491(18) 0.8493(3) 0.0331(14) Uani 1 1 d . . .
H31A H 0.5356 0.0932 0.8745 0.050 Uiso 1 1 calc R . .
H31B H 0.4948 0.1324 0.8533 0.050 Uiso 1 1 calc R . .
H31C H 0.4891 0.0977 0.7994 0.050 Uiso 1 1 calc R . .
C32 C 0.4216(3) 0.10054(18) 0.9617(3) 0.0322(13) Uani 1 1 d . . .
H32A H 0.4689 0.0896 0.9839 0.048 Uiso 1 1 calc R . .
H32B H 0.3768 0.0898 0.9832 0.048 Uiso 1 1 calc R . .
H32C H 0.4223 0.1280 0.9684 0.048 Uiso 1 1 calc R . .
C33 C 0.3157(4) 0.16341(17) 0.8603(4) 0.0386(15) Uani 1 1 d . . .
C34 C 0.3899(4) 0.18611(18) 0.8603(4) 0.0493(19) Uani 1 1 d . . .
H34A H 0.3795 0.2124 0.8726 0.074 Uiso 1 1 calc R . .
H34B H 0.4100 0.1851 0.8133 0.074 Uiso 1 1 calc R . .
H34C H 0.4280 0.1754 0.8951 0.074 Uiso 1 1 calc R . .
C35 C 0.2810(4) 0.1658(2) 0.9331(4) 0.0501(19) Uani 1 1 d . . .
H35A H 0.2747 0.1923 0.9461 0.075 Uiso 1 1 calc R . .
H35B H 0.3156 0.1533 0.9686 0.075 Uiso 1 1 calc R . .
H35C H 0.2307 0.1532 0.9307 0.075 Uiso 1 1 calc R . .
C36 C 0.2568(4) 0.18014(19) 0.8055(5) 0.058(2) Uani 1 1 d . . .
H36A H 0.2494 0.2070 0.8155 0.088 Uiso 1 1 calc R . .
H36B H 0.2076 0.1668 0.8076 0.088 Uiso 1 1 calc R . .
H36C H 0.2758 0.1773 0.7583 0.088 Uiso 1 1 calc R . .
C37 C 0.8865(3) 0.15152(15) 0.3322(3) 0.0201(11) Uani 1 1 d . . .
C38 C 0.9202(3) 0.11613(15) 0.3399(3) 0.0210(11) Uani 1 1 d . . .
H38A H 0.8941 0.0948 0.3197 0.025 Uiso 1 1 calc R . .
C39 C 0.9921(3) 0.11127(15) 0.3771(3) 0.0215(11) Uani 1 1 d . . .
C40 C 1.0315(3) 0.14182(16) 0.4065(3) 0.0225(11) Uani 1 1 d . . .
H40A H 1.0801 0.1385 0.4315 0.027 Uiso 1 1 calc R . .
C41 C 0.9991(3) 0.17749(15) 0.3990(3) 0.0206(11) Uani 1 1 d . . .
C42 C 0.9282(3) 0.18215(15) 0.3616(3) 0.0218(11) Uani 1 1 d . . .
H42A H 0.9076 0.2069 0.3558 0.026 Uiso 1 1 calc R . .
C43 C 1.0282(3) 0.07295(16) 0.3846(3) 0.0278(12) Uani 1 1 d . . .
C44 C 1.0421(3) 0.21048(16) 0.4311(3) 0.0250(12) Uani 1 1 d . . .
C45 C 0.7891(3) 0.19605(15) 0.2488(2) 0.0183(11) Uani 1 1 d . . .
C46 C 0.8481(3) 0.20806(16) 0.2066(3) 0.0240(12) Uani 1 1 d . . .
H46A H 0.8977 0.1969 0.2136 0.029 Uiso 1 1 calc R . .
C47 C 0.8367(3) 0.23552(16) 0.1552(3) 0.0271(12) Uani 1 1 d . . .
C48 C 0.7652(3) 0.25360(16) 0.1446(3) 0.0283(13) Uani 1 1 d . . .
H48A H 0.7575 0.2728 0.1100 0.034 Uiso 1 1 calc R . .
C49 C 0.7061(3) 0.24270(16) 0.1859(3) 0.0231(11) Uani 1 1 d . . .
C50 C 0.7179(3) 0.21426(15) 0.2361(3) 0.0214(11) Uani 1 1 d . . .
H50A H 0.6760 0.2069 0.2628 0.026 Uiso 1 1 calc R . .
C51 C 0.9000(4) 0.2449(2) 0.1082(3) 0.0399(16) Uani 1 1 d . . .
C52 C 0.6290(3) 0.26152(17) 0.1763(3) 0.0335(14) Uani 1 1 d . . .
C53 C 0.7460(3) 0.16005(15) 0.3678(3) 0.0196(11) Uani 1 1 d . . .
C54 C 0.7278(3) 0.19427(15) 0.3999(3) 0.0214(11) Uani 1 1 d . . .
H54A H 0.7432 0.2173 0.3792 0.026 Uiso 1 1 calc R . .
C55 C 0.6877(3) 0.19564(16) 0.4610(3) 0.0251(12) Uani 1 1 d . . .
C56 C 0.6654(3) 0.16268(16) 0.4937(3) 0.0262(12) Uani 1 1 d . . .
H56A H 0.6383 0.1636 0.5356 0.031 Uiso 1 1 calc R . .
C57 C 0.6834(3) 0.12851(15) 0.4638(3) 0.0220(11) Uani 1 1 d . . .
C58 C 0.7234(3) 0.12735(15) 0.4025(3) 0.0223(11) Uani 1 1 d . . .
H58A H 0.7357 0.1035 0.3835 0.027 Uiso 1 1 calc R . .
C59 C 0.6685(4) 0.23343(18) 0.4911(3) 0.0364(15) Uani 1 1 d . . .
C60 C 0.6563(3) 0.09269(16) 0.4952(3) 0.0280(13) Uani 1 1 d . . .
C61 C 0.7677(3) 0.12546(15) 0.2420(3) 0.0203(11) Uani 1 1 d . . .
C62 C 0.6906(3) 0.11356(15) 0.2352(3) 0.0232(12) Uani 1 1 d . . .
H62A H 0.6564 0.1213 0.2696 0.028 Uiso 1 1 calc R . .
C63 C 0.6627(3) 0.09075(16) 0.1796(3) 0.0270(12) Uani 1 1 d . . .
C64 C 0.7098(3) 0.07920(16) 0.1277(3) 0.0271(12) Uani 1 1 d . . .
H64A H 0.6901 0.0641 0.0893 0.033 Uiso 1 1 calc R . .
C65 C 0.7860(3) 0.09016(15) 0.1332(3) 0.0225(11) Uani 1 1 d . . .
C66 C 0.8135(3) 0.11254(15) 0.1895(3) 0.0235(12) Uani 1 1 d . . .
H66A H 0.8665 0.1194 0.1922 0.028 Uiso 1 1 calc R . .
C67 C 0.8369(3) 0.0795(2) 0.0763(3) 0.0419(17) Uani 1 1 d . . .
C68 C 0.5793(4) 0.0799(2) 0.1729(3) 0.0431(17) Uani 1 1 d . . .
C69 C 0.1507(3) 0.91620(15) 0.1651(3) 0.0198(11) Uani 1 1 d . . .
C70 C 0.1036(3) 0.88822(15) 0.1337(3) 0.0187(11) Uani 1 1 d . . .
H70A H 0.1171 0.8625 0.1411 0.022 Uiso 1 1 calc R . .
C71 C 0.0373(3) 0.89695(15) 0.0920(3) 0.0227(11) Uani 1 1 d . . .
C72 C 0.0154(3) 0.93413(16) 0.0806(3) 0.0247(12) Uani 1 1 d . . .
H72A H -0.0286 0.9401 0.0504 0.030 Uiso 1 1 calc R . .
C73 C 0.0589(3) 0.96251(15) 0.1142(3) 0.0234(12) Uani 1 1 d . . .
C74 C 0.1258(3) 0.95341(15) 0.1545(3) 0.0201(11) Uani 1 1 d . . .
H74A H 0.1558 0.9733 0.1757 0.024 Uiso 1 1 calc R . .
C75 C -0.0092(3) 0.86590(17) 0.0572(3) 0.0313(13) Uani 1 1 d . . .
C76 C 0.0346(3) 1.00292(17) 0.1078(3) 0.0311(13) Uani 1 1 d . . .
C77 C 0.1953(3) 0.90161(15) 0.2958(3) 0.0197(11) Uani 1 1 d . . .
C78 C 0.1759(3) 0.86596(15) 0.3210(3) 0.0212(11) Uani 1 1 d . . .
H78A H 0.1858 0.8443 0.2936 0.025 Uiso 1 1 calc R . .
C79 C 0.1422(3) 0.86136(16) 0.3857(3) 0.0254(12) Uani 1 1 d . . .
C80 C 0.1276(3) 0.89208(17) 0.4277(3) 0.0265(12) Uani 1 1 d . . .
H80A H 0.1059 0.8889 0.4720 0.032 Uiso 1 1 calc R . .
C81 C 0.1458(3) 0.92783(16) 0.4030(3) 0.0251(12) Uani 1 1 d . . .
C82 C 0.1791(3) 0.93241(15) 0.3389(3) 0.0225(11) Uani 1 1 d . . .
H82A H 0.1912 0.9571 0.3238 0.027 Uiso 1 1 calc R . .
C83 C 0.1188(4) 0.82262(17) 0.4082(3) 0.0334(14) Uani 1 1 d . . .
C84 C 0.1269(3) 0.96154(18) 0.4464(3) 0.0323(14) Uani 1 1 d . . .
C85 C 0.2767(3) 0.87022(14) 0.1908(3) 0.0192(11) Uani 1 1 d . . .
C86 C 0.2773(3) 0.85956(15) 0.1200(3) 0.0213(11) Uani 1 1 d . . .
H86A H 0.2423 0.8712 0.0862 0.026 Uiso 1 1 calc R . .
C87 C 0.3286(3) 0.83189(15) 0.0977(3) 0.0248(12) Uani 1 1 d . . .
C88 C 0.3783(3) 0.81366(15) 0.1462(3) 0.0281(13) Uani 1 1 d . . .
H88A H 0.4117 0.7944 0.1314 0.034 Uiso 1 1 calc R . .
C89 C 0.3788(3) 0.82382(16) 0.2164(3) 0.0263(12) Uani 1 1 d . . .
C90 C 0.3283(3) 0.85166(15) 0.2385(3) 0.0213(11) Uani 1 1 d . . .
H90A H 0.3293 0.8581 0.2871 0.026 Uiso 1 1 calc R . .
C91 C 0.3299(4) 0.82261(18) 0.0214(3) 0.0350(14) Uani 1 1 d . . .
C92 C 0.4326(4) 0.80531(19) 0.2704(3) 0.0377(15) Uani 1 1 d . . .
C93 C 0.2919(3) 0.94076(14) 0.2121(3) 0.0176(10) Uani 1 1 d . . .
C94 C 0.3075(3) 0.95484(14) 0.1451(3) 0.0194(11) Uani 1 1 d . . .
H94A H 0.2758 0.9470 0.1052 0.023 Uiso 1 1 calc R . .
C95 C 0.3677(3) 0.97984(14) 0.1354(3) 0.0192(11) Uani 1 1 d . . .
C96 C 0.4136(3) 0.99226(14) 0.1932(3) 0.0223(11) Uani 1 1 d . . .
H96A H 0.4546 1.0095 0.1871 0.027 Uiso 1 1 calc R . .
C97 C 0.3992(3) 0.97931(15) 0.2599(3) 0.0212(11) Uani 1 1 d . . .
C98 C 0.3390(3) 0.95364(14) 0.2689(3) 0.0199(11) Uani 1 1 d . . .
H98A H 0.3303 0.9449 0.3150 0.024 Uiso 1 1 calc R . .
C99 C 0.3821(3) 0.99172(15) 0.0619(3) 0.0231(12) Uani 1 1 d . . .
C100 C 0.4482(3) 0.99247(18) 0.3219(3) 0.0326(14) Uani 1 1 d . . .
C102 C 0.7976(3) 0.38099(18) 0.0172(3) 0.0319(14) Uani 1 1 d . . .
C103 C 0.8705(3) 0.3762(2) 0.0492(3) 0.0372(15) Uani 1 1 d . . .
H10C H 0.8848 0.3535 0.0732 0.045 Uiso 1 1 calc R . .
C104 C 0.9221(4) 0.4061(2) 0.0451(4) 0.0450(17) Uani 1 1 d . . .
H10D H 0.9728 0.4037 0.0664 0.054 Uiso 1 1 calc R . .
C105 C 0.9011(4) 0.4385(2) 0.0110(4) 0.0487(18) Uani 1 1 d . . .
H10E H 0.9372 0.4585 0.0087 0.058 Uiso 1 1 calc R . .
C106 C 0.8273(4) 0.4428(2) -0.0206(4) 0.0433(16) Uani 1 1 d . . .
H10F H 0.8126 0.4656 -0.0439 0.052 Uiso 1 1 calc R . .
C107 C 0.7757(4) 0.41342(19) -0.0175(3) 0.0371(15) Uani 1 1 d . . .
H10G H 0.7252 0.4157 -0.0393 0.045 Uiso 1 1 calc R . .
Cl1 Cl 0.73081(9) 0.34395(5) 0.02292(8) 0.0397(4) Uani 1 1 d . . .
F1 F 0.9844(2) 0.04534(10) 0.3579(2) 0.0441(9) Uani 1 1 d . . .
F2 F 1.0476(2) 0.06413(10) 0.45171(19) 0.0464(10) Uani 1 1 d . . .
F3 F 1.0949(2) 0.07101(11) 0.3521(2) 0.0499(10) Uani 1 1 d . . .
F4 F 1.0677(2) 0.20425(11) 0.4973(2) 0.0493(10) Uani 1 1 d . . .
F5 F 1.1052(2) 0.21877(11) 0.3972(2) 0.0515(11) Uani 1 1 d . . .
F6 F 1.0005(2) 0.24189(10) 0.4316(2) 0.0497(11) Uani 1 1 d . . .
F7 F 0.9686(2) 0.23568(13) 0.1332(2) 0.0518(11) Uani 1 1 d . . .
F8 F 0.8911(3) 0.2274(3) 0.0479(3) 0.131(3) Uani 1 1 d . . .
F9 F 0.9042(3) 0.28090(16) 0.0941(4) 0.130(3) Uani 1 1 d . . .
F10 F 0.6308(2) 0.29342(11) 0.1391(2) 0.0516(11) Uani 1 1 d . . .
F11 F 0.6016(2) 0.27094(10) 0.23871(18) 0.0390(9) Uani 1 1 d . . .
F12 F 0.5761(2) 0.23905(12) 0.1445(2) 0.0564(12) Uani 1 1 d . . .
F13 F 0.7309(2) 0.25136(11) 0.5192(2) 0.0574(12) Uani 1 1 d . . .
F14 F 0.6392(2) 0.25720(11) 0.4417(2) 0.0508(10) Uani 1 1 d . . .
F15 F 0.6159(3) 0.23180(11) 0.5390(2) 0.0666(14) Uani 1 1 d . . .
F16 F 0.6490(3) 0.09531(11) 0.5649(2) 0.0510(10) Uani 1 1 d . . .
F17 F 0.58693(19) 0.08210(11) 0.4672(2) 0.0451(10) Uani 1 1 d . . .
F18 F 0.7029(2) 0.06317(10) 0.4863(2) 0.0402(9) Uani 1 1 d . . .
F19 F 0.5466(2) 0.07843(17) 0.2328(2) 0.0819(18) Uani 1 1 d . . .
F20 F 0.5384(3) 0.1033(3) 0.1363(5) 0.168(5) Uani 1 1 d . . .
F21 F 0.5664(3) 0.0477(2) 0.1428(4) 0.140(4) Uani 1 1 d . . .
F22 F 0.8235(3) 0.04510(19) 0.0527(4) 0.117(3) Uani 1 1 d . . .
F23 F 0.8272(4) 0.1015(3) 0.0208(3) 0.142(4) Uani 1 1 d . . .
F24 F 0.91132(19) 0.08095(11) 0.09537(19) 0.0397(9) Uani 1 1 d . . .
F25 F -0.0078(3) 0.83430(13) 0.0939(3) 0.089(2) Uani 1 1 d . . .
F26 F 0.0131(3) 0.85638(17) -0.0048(3) 0.091(2) Uani 1 1 d . . .
F27 F -0.0835(2) 0.87427(12) 0.0473(3) 0.0706(15) Uani 1 1 d . . .
F28 F -0.0300(2) 1.00753(11) 0.0677(3) 0.0582(12) Uani 1 1 d . . .
F29 F 0.0876(2) 1.02477(10) 0.0800(2) 0.0431(9) Uani 1 1 d . . .
F30 F 0.0247(2) 1.01812(10) 0.1711(2) 0.0479(10) Uani 1 1 d . . .
F31 F 0.0493(2) 0.81310(12) 0.3810(3) 0.0648(13) Uani 1 1 d . . .
F32 F 0.1662(3) 0.79552(10) 0.3874(2) 0.0538(11) Uani 1 1 d . . .
F33 F 0.1182(3) 0.81903(11) 0.47772(19) 0.0503(10) Uani 1 1 d . . .
F34 F 0.0577(2) 0.97646(12) 0.4245(2) 0.0561(12) Uani 1 1 d . . .
F35 F 0.1782(2) 0.98958(10) 0.4417(2) 0.0459(10) Uani 1 1 d . . .
F36 F 0.1228(2) 0.95381(11) 0.51472(19) 0.0478(10) Uani 1 1 d . . .
F37 F 0.3481(5) 0.78869(18) 0.0087(3) 0.143(4) Uani 1 1 d . . .
F38 F 0.2648(4) 0.8265(2) -0.0142(3) 0.132(3) Uani 1 1 d . . .
F39 F 0.3737(6) 0.8433(3) -0.0109(3) 0.202(6) Uani 1 1 d . . .
F40 F 0.4838(3) 0.82977(14) 0.2993(3) 0.0712(14) Uani 1 1 d . . .
F41 F 0.4736(2) 0.77748(12) 0.2440(2) 0.0561(11) Uani 1 1 d . . .
F42 F 0.3962(2) 0.79023(14) 0.3229(2) 0.0673(14) Uani 1 1 d . . .
F43 F 0.4039(2) 0.96281(9) 0.02198(17) 0.0337(8) Uani 1 1 d . . .
F44 F 0.31855(19) 1.00595(10) 0.02725(18) 0.0385(9) Uani 1 1 d . . .
F45 F 0.43674(19) 1.01808(10) 0.05919(17) 0.0356(8) Uani 1 1 d . . .
F46 F 0.4282(3) 0.98089(14) 0.38382(19) 0.0610(13) Uani 1 1 d . . .
F47 F 0.5201(3) 0.9859(3) 0.3176(3) 0.145(4) Uani 1 1 d . . .
F48 F 0.4451(4) 1.03007(15) 0.3299(3) 0.105(2) Uani 1 1 d . . .
N1 N 0.3803(3) 0.19680(18) 0.1153(3) 0.0461(15) Uani 1 1 d . . .
N2 N 0.1900(3) 0.05310(16) 0.9215(3) 0.0400(14) Uani 1 1 d . . .
Ni1 Ni 0.33720(4) 0.18160(2) 0.18482(3) 0.02184(17) Uani 1 1 d . . .
Ni2 Ni 0.22252(4) 0.07573(2) 0.85232(3) 0.02186(17) Uani 1 1 d . . .
O1 O 0.4112(4) 0.2085(2) 0.0687(3) 0.100(3) Uani 1 1 d . . .
O2 O 0.1772(3) 0.0339(2) 0.9649(3) 0.0757(18) Uani 1 1 d . . .
P1 P 0.23928(8) 0.14170(4) 0.20721(7) 0.0206(3) Uani 1 1 d . . .
P2 P 0.35985(8) 0.19520(4) 0.30045(7) 0.0199(3) Uani 1 1 d . . .
P3 P 0.19521(8) 0.06945(4) 0.73567(7) 0.0250(3) Uani 1 1 d . . .
P4 P 0.32693(8) 0.11213(4) 0.83796(7) 0.0214(3) Uani 1 1 d . . .

loop_
_atom_site_aniso_label
_atom_site_aniso_U_11
_atom_site_aniso_U_22
_atom_site_aniso_U_33
_atom_site_aniso_U_23
_atom_site_aniso_U_13
_atom_site_aniso_U_12
B1 0.013(3) 0.020(3) 0.030(3) 0.000(2) 0.007(2) -0.002(2)
B2 0.016(3) 0.019(3) 0.026(3) 0.001(2) 0.003(2) -0.002(2)
C1 0.026(3) 0.018(3) 0.058(4) -0.010(3) 0.004(3) -0.001(2)
C2 0.028(3) 0.027(4) 0.081(5) -0.020(3) 0.006(3) 0.005(3)
C3 0.036(4) 0.037(4) 0.055(4) -0.020(3) 0.010(3) 0.001(3)
C4 0.039(4) 0.017(3) 0.084(5) -0.002(3) 0.002(4) -0.007(3)
C5 0.017(3) 0.027(3) 0.033(3) 0.000(2) 0.002(2) 0.000(2)
C6 0.037(3) 0.032(4) 0.037(3) 0.005(3) -0.001(3) -0.005(3)
C7 0.015(3) 0.040(4) 0.055(4) 0.008(3) 0.003(3) -0.008(3)
C8 0.022(3) 0.042(4) 0.040(4) -0.008(3) -0.003(3) 0.012(3)
C9 0.018(3) 0.033(3) 0.026(3) 0.009(2) 0.002(2) 0.000(2)
C10 0.022(3) 0.038(3) 0.023(3) 0.004(2) 0.010(2) 0.002(2)
C11 0.028(3) 0.021(3) 0.043(4) -0.006(2) 0.004(3) 0.004(2)
C12 0.031(3) 0.020(3) 0.054(4) 0.002(3) -0.003(3) 0.007(3)
C13 0.055(4) 0.042(4) 0.044(4) -0.019(3) 0.000(3) 0.017(3)
C14 0.035(4) 0.019(3) 0.064(5) -0.006(3) 0.002(3) -0.001(3)
C15 0.017(3) 0.026(3) 0.034(3) 0.001(2) 0.001(2) 0.003(2)
C16 0.032(3) 0.047(4) 0.027(3) 0.001(3) -0.006(3) 0.001(3)
C17 0.020(3) 0.035(4) 0.040(3) 0.003(3) 0.008(2) 0.007(2)
C18 0.021(3) 0.032(3) 0.038(3) 0.004(3) 0.000(2) 0.007(2)
C19 0.019(3) 0.048(4) 0.038(3) 0.011(3) -0.001(2) -0.007(3)
C20 0.021(3) 0.045(4) 0.079(5) 0.008(4) -0.001(3) 0.003(3)
C21 0.024(3) 0.064(5) 0.032(3) 0.002(3) -0.003(3) -0.012(3)
C22 0.028(3) 0.085(6) 0.047(4) 0.029(4) -0.007(3) -0.012(4)
C23 0.032(3) 0.044(4) 0.048(4) -0.021(3) -0.006(3) -0.002(3)
C24 0.050(4) 0.034(4) 0.066(5) -0.005(3) -0.011(4) -0.005(3)
C25 0.042(4) 0.086(6) 0.051(5) -0.035(4) 0.013(3) -0.020(4)
C26 0.037(4) 0.061(5) 0.093(6) -0.049(5) -0.012(4) 0.010(4)
C27 0.026(3) 0.056(4) 0.023(3) 0.009(3) 0.002(2) -0.011(3)
C28 0.024(3) 0.044(4) 0.024(3) 0.009(2) 0.002(2) -0.011(3)
C29 0.016(3) 0.027(3) 0.028(3) 0.004(2) -0.001(2) -0.002(2)
C30 0.018(3) 0.028(3) 0.035(3) 0.002(2) 0.000(2) 0.001(2)
C31 0.020(3) 0.035(4) 0.045(4) 0.001(3) 0.003(3) -0.003(3)
C32 0.024(3) 0.037(4) 0.035(3) 0.000(3) -0.004(2) 0.003(3)
C33 0.033(3) 0.020(3) 0.062(4) -0.003(3) -0.004(3) -0.001(3)
C34 0.041(4) 0.024(4) 0.082(6) 0.000(3) -0.006(4) -0.007(3)
C35 0.041(4) 0.040(4) 0.069(5) -0.020(4) 0.004(4) 0.003(3)
C36 0.053(5) 0.024(4) 0.095(6) 0.005(4) -0.023(4) 0.007(3)
C37 0.018(3) 0.024(3) 0.019(3) -0.001(2) 0.003(2) -0.003(2)
C38 0.021(3) 0.024(3) 0.019(3) -0.002(2) 0.004(2) -0.008(2)
C39 0.020(3) 0.026(3) 0.020(3) 0.003(2) 0.006(2) -0.004(2)
C40 0.015(3) 0.032(3) 0.021(3) 0.003(2) 0.002(2) -0.003(2)
C41 0.018(3) 0.027(3) 0.017(3) -0.002(2) 0.007(2) -0.005(2)
C42 0.026(3) 0.020(3) 0.021(3) 0.004(2) 0.005(2) -0.002(2)
C43 0.022(3) 0.029(3) 0.031(3) 0.000(2) -0.005(2) -0.004(2)
C44 0.020(3) 0.027(3) 0.028(3) -0.002(2) 0.002(2) -0.002(2)
C45 0.015(2) 0.025(3) 0.015(2) -0.003(2) -0.0026(19) -0.005(2)
C46 0.018(3) 0.031(3) 0.023(3) -0.001(2) 0.001(2) -0.002(2)
C47 0.023(3) 0.030(3) 0.028(3) 0.000(2) 0.002(2) -0.007(2)
C48 0.032(3) 0.028(3) 0.023(3) 0.005(2) -0.004(2) -0.006(3)
C49 0.019(3) 0.028(3) 0.022(3) -0.003(2) -0.001(2) -0.002(2)
C50 0.019(3) 0.021(3) 0.024(3) -0.001(2) -0.001(2) -0.004(2)
C51 0.029(3) 0.060(5) 0.031(3) 0.017(3) -0.003(3) -0.014(3)
C52 0.033(3) 0.033(3) 0.034(3) 0.008(3) -0.005(3) 0.003(3)
C53 0.015(2) 0.021(3) 0.022(3) -0.002(2) -0.003(2) -0.003(2)
C54 0.021(3) 0.023(3) 0.020(3) 0.000(2) 0.000(2) -0.004(2)
C55 0.027(3) 0.024(3) 0.023(3) -0.001(2) -0.001(2) 0.000(2)
C56 0.025(3) 0.030(3) 0.024(3) 0.006(2) 0.004(2) 0.001(2)
C57 0.022(3) 0.024(3) 0.019(3) 0.006(2) -0.006(2) -0.001(2)
C58 0.016(3) 0.022(3) 0.028(3) 0.000(2) 0.000(2) 0.002(2)
C59 0.049(4) 0.034(4) 0.027(3) -0.003(3) 0.011(3) -0.003(3)
C60 0.025(3) 0.027(3) 0.032(3) 0.005(2) 0.000(2) -0.003(2)
C61 0.016(3) 0.024(3) 0.021(3) 0.005(2) 0.003(2) 0.001(2)
C62 0.017(3) 0.026(3) 0.028(3) -0.001(2) 0.010(2) -0.004(2)
C63 0.020(3) 0.031(3) 0.030(3) -0.001(2) 0.003(2) -0.006(2)
C64 0.028(3) 0.023(3) 0.030(3) -0.008(2) -0.001(2) -0.002(2)
C65 0.023(3) 0.026(3) 0.019(3) -0.003(2) 0.004(2) 0.003(2)
C66 0.017(3) 0.028(3) 0.025(3) 0.001(2) 0.001(2) 0.001(2)
C67 0.023(3) 0.068(5) 0.034(3) -0.020(3) -0.005(3) 0.014(3)
C68 0.028(3) 0.065(5) 0.037(4) -0.009(3) -0.001(3) -0.021(3)
C69 0.020(3) 0.023(3) 0.018(2) 0.001(2) 0.006(2) -0.002(2)
C70 0.019(3) 0.018(3) 0.021(3) 0.001(2) 0.007(2) -0.001(2)
C71 0.021(3) 0.026(3) 0.022(3) -0.001(2) 0.005(2) -0.004(2)
C72 0.014(3) 0.034(3) 0.026(3) 0.001(2) 0.001(2) -0.004(2)
C73 0.016(3) 0.025(3) 0.028(3) 0.001(2) 0.003(2) -0.001(2)
C74 0.019(3) 0.023(3) 0.019(3) -0.001(2) 0.005(2) -0.005(2)
C75 0.022(3) 0.033(4) 0.038(3) -0.003(3) -0.002(2) -0.005(2)
C76 0.022(3) 0.028(3) 0.043(4) 0.008(3) -0.005(3) 0.002(2)
C77 0.012(2) 0.022(3) 0.025(3) 0.003(2) -0.004(2) 0.001(2)
C78 0.019(3) 0.021(3) 0.023(3) 0.001(2) -0.002(2) -0.001(2)
C79 0.021(3) 0.029(3) 0.026(3) 0.002(2) 0.000(2) -0.004(2)
C80 0.019(3) 0.038(4) 0.022(3) 0.004(2) 0.000(2) 0.000(2)
C81 0.017(3) 0.031(3) 0.026(3) -0.006(2) -0.001(2) -0.002(2)
C82 0.018(3) 0.019(3) 0.030(3) -0.001(2) -0.003(2) -0.002(2)
C83 0.038(4) 0.032(3) 0.030(3) 0.011(3) 0.002(3) -0.001(3)
C84 0.026(3) 0.038(4) 0.032(3) -0.012(3) -0.001(2) -0.008(3)
C85 0.013(2) 0.015(3) 0.030(3) 0.002(2) 0.002(2) -0.005(2)
C86 0.019(3) 0.018(3) 0.026(3) 0.001(2) 0.000(2) -0.002(2)
C87 0.024(3) 0.016(3) 0.035(3) 0.002(2) 0.005(2) -0.003(2)
C88 0.023(3) 0.018(3) 0.045(4) 0.005(2) 0.011(3) 0.003(2)
C89 0.018(3) 0.022(3) 0.039(3) 0.010(2) 0.005(2) 0.000(2)
C90 0.015(2) 0.023(3) 0.027(3) 0.006(2) 0.003(2) -0.004(2)
C91 0.039(4) 0.036(4) 0.030(3) -0.001(3) 0.009(3) 0.006(3)
C92 0.028(3) 0.043(4) 0.043(4) 0.013(3) 0.007(3) 0.010(3)
C93 0.014(2) 0.016(3) 0.023(3) 0.001(2) 0.001(2) 0.004(2)
C94 0.016(2) 0.017(3) 0.025(3) -0.001(2) -0.001(2) 0.002(2)
C95 0.015(2) 0.011(3) 0.031(3) 0.001(2) 0.004(2) 0.004(2)
C96 0.015(3) 0.013(3) 0.039(3) 0.002(2) 0.007(2) 0.000(2)
C97 0.016(3) 0.020(3) 0.028(3) -0.001(2) 0.001(2) 0.000(2)
C98 0.020(3) 0.021(3) 0.019(3) 0.005(2) 0.001(2) 0.002(2)
C99 0.020(3) 0.024(3) 0.025(3) 0.000(2) 0.001(2) -0.002(2)
C100 0.030(3) 0.042(4) 0.025(3) 0.004(3) -0.003(2) -0.016(3)
C102 0.025(3) 0.040(4) 0.033(3) -0.011(3) 0.018(3) -0.001(3)
C103 0.027(3) 0.052(4) 0.034(3) -0.005(3) 0.009(3) 0.009(3)
C104 0.026(3) 0.072(5) 0.037(4) -0.010(3) 0.007(3) -0.001(3)
C105 0.040(4) 0.051(5) 0.056(5) -0.008(4) 0.011(3) -0.007(3)
C106 0.048(4) 0.043(4) 0.040(4) -0.005(3) 0.005(3) 0.000(3)
C107 0.029(3) 0.050(4) 0.034(3) -0.009(3) 0.011(3) 0.003(3)
Cl1 0.0379(8) 0.0489(10) 0.0338(8) -0.0073(7) 0.0132(7) -0.0066(7)
F1 0.037(2) 0.0238(19) 0.069(3) -0.0065(17) -0.0162(18) 0.0021(15)
F2 0.061(3) 0.037(2) 0.040(2) 0.0056(16) -0.0080(18) 0.0135(18)
F3 0.034(2) 0.039(2) 0.080(3) 0.013(2) 0.026(2) 0.0110(17)
F4 0.060(3) 0.045(2) 0.041(2) -0.0065(17) -0.0150(19) -0.0143(19)
F5 0.037(2) 0.053(3) 0.067(3) -0.027(2) 0.0259(19) -0.0258(19)
F6 0.0287(19) 0.028(2) 0.090(3) -0.0208(19) -0.0137(19) 0.0016(15)
F7 0.029(2) 0.084(3) 0.043(2) 0.019(2) 0.0137(17) -0.002(2)
F8 0.071(4) 0.290(10) 0.036(3) -0.031(4) 0.023(2) -0.099(5)
F9 0.060(3) 0.083(4) 0.256(9) 0.110(5) 0.090(4) 0.031(3)
F10 0.045(2) 0.052(3) 0.059(3) 0.028(2) 0.0116(19) 0.0191(19)
F11 0.0338(19) 0.047(2) 0.037(2) 0.0043(16) 0.0098(15) 0.0121(16)
F12 0.031(2) 0.060(3) 0.075(3) -0.014(2) -0.022(2) 0.0074(19)
F13 0.064(3) 0.031(2) 0.074(3) -0.019(2) -0.016(2) 0.0040(19)
F14 0.067(3) 0.036(2) 0.051(2) 0.0003(18) 0.011(2) 0.0195(19)
F15 0.101(4) 0.037(2) 0.069(3) -0.010(2) 0.063(3) -0.003(2)
F16 0.078(3) 0.042(2) 0.035(2) 0.0125(17) 0.0170(19) -0.005(2)
F17 0.0252(18) 0.045(2) 0.064(3) 0.0220(19) -0.0072(17) -0.0117(16)
F18 0.034(2) 0.028(2) 0.060(2) 0.0112(16) 0.0092(17) 0.0045(15)
F19 0.038(2) 0.155(5) 0.054(3) -0.034(3) 0.022(2) -0.049(3)
F20 0.026(3) 0.265(11) 0.207(8) 0.145(8) -0.039(4) -0.050(4)
F21 0.073(4) 0.170(7) 0.187(7) -0.132(6) 0.073(4) -0.096(4)
F22 0.039(3) 0.144(6) 0.171(6) -0.134(5) 0.036(3) -0.025(3)
F23 0.100(4) 0.289(10) 0.042(3) 0.062(4) 0.044(3) 0.136(6)
F24 0.0251(18) 0.052(2) 0.042(2) -0.0157(17) 0.0086(15) 0.0047(16)
F25 0.105(4) 0.040(3) 0.112(4) 0.020(3) -0.066(3) -0.034(3)
F26 0.080(4) 0.118(5) 0.081(4) -0.066(3) 0.039(3) -0.064(3)
F27 0.023(2) 0.051(3) 0.135(5) -0.033(3) -0.019(2) -0.0006(18)
F28 0.039(2) 0.030(2) 0.101(3) 0.003(2) -0.030(2) 0.0074(17)
F29 0.040(2) 0.028(2) 0.062(3) 0.0153(17) 0.0022(18) -0.0062(16)
F30 0.058(3) 0.033(2) 0.055(2) -0.0020(17) 0.014(2) 0.0109(18)
F31 0.051(3) 0.056(3) 0.085(3) 0.026(2) -0.016(2) -0.029(2)
F32 0.079(3) 0.031(2) 0.056(3) 0.0117(18) 0.036(2) 0.006(2)
F33 0.071(3) 0.053(3) 0.028(2) 0.0127(17) 0.0132(18) -0.007(2)
F34 0.041(2) 0.058(3) 0.068(3) -0.028(2) -0.011(2) 0.022(2)
F35 0.050(2) 0.035(2) 0.054(2) -0.0167(17) 0.0157(19) -0.0103(18)
F36 0.055(2) 0.058(3) 0.032(2) -0.0174(17) 0.0145(17) -0.007(2)
F37 0.286(10) 0.091(4) 0.050(3) -0.017(3) -0.014(4) 0.125(6)
F38 0.118(5) 0.227(8) 0.049(3) -0.062(4) -0.026(3) 0.089(5)
F39 0.295(12) 0.266(11) 0.055(4) -0.068(5) 0.094(6) -0.211(10)
F40 0.056(3) 0.069(3) 0.083(3) 0.004(3) -0.040(3) 0.003(2)
F41 0.047(2) 0.059(3) 0.063(3) 0.018(2) 0.009(2) 0.034(2)
F42 0.049(3) 0.095(4) 0.060(3) 0.048(3) 0.021(2) 0.035(2)
F43 0.041(2) 0.032(2) 0.0293(18) -0.0037(14) 0.0123(15) 0.0023(15)
F44 0.0242(17) 0.053(2) 0.039(2) 0.0204(17) 0.0063(15) 0.0103(16)
F45 0.0374(19) 0.039(2) 0.0313(18) 0.0043(15) 0.0063(15) -0.0215(16)
F46 0.064(3) 0.090(3) 0.027(2) 0.004(2) -0.0076(18) -0.044(2)
F47 0.019(2) 0.348(11) 0.066(4) -0.086(5) -0.008(2) -0.003(4)
F48 0.185(7) 0.058(3) 0.065(3) 0.007(3) -0.058(4) -0.052(4)
N1 0.044(3) 0.068(4) 0.029(3) 0.004(3) 0.020(3) -0.010(3)
N2 0.041(3) 0.046(3) 0.037(3) 0.028(3) 0.028(2) 0.018(3)
Ni1 0.0210(4) 0.0244(4) 0.0207(3) -0.0012(3) 0.0061(3) -0.0041(3)
Ni2 0.0168(3) 0.0290(4) 0.0201(3) 0.0019(3) 0.0035(3) -0.0044(3)
O1 0.103(5) 0.155(7) 0.045(4) -0.007(4) 0.030(4) -0.062(5)
O2 0.055(4) 0.102(5) 0.068(4) 0.018(4) -0.006(3) -0.013(3)
P1 0.0166(6) 0.0206(7) 0.0250(7) 0.0006(5) 0.0050(5) -0.0005(5)
P2 0.0188(7) 0.0202(7) 0.0209(7) -0.0007(5) 0.0026(5) 0.0027(5)
P3 0.0189(7) 0.0342(9) 0.0220(7) 0.0020(6) 0.0024(5) -0.0079(6)
P4 0.0156(6) 0.0232(7) 0.0256(7) 0.0025(5) 0.0014(5) -0.0025(5)

loop_
_geom_bond_atom_site_label_1
_geom_bond_atom_site_label_2
_geom_bond_distance
_geom_bond_site_symmetry_2
_geom_bond_publ_flag
B1 C61 1.632(8) . ?
B1 C53 1.643(8) . ?
B1 C45 1.644(8) . ?
B1 C37 1.654(8) . ?
B2 C93 1.638(8) . ?
B2 C77 1.640(8) . ?
B2 C69 1.642(8) . ?
B2 C85 1.658(8) . ?
C1 C3 1.514(10) . ?
C1 C4 1.539(9) . ?
C1 C2 1.543(8) . ?
C1 P1 1.874(6) . ?
C5 C7 1.531(8) . ?
C5 C8 1.542(8) . ?
C5 C6 1.545(8) . ?
C5 P1 1.876(6) . ?
C9 C10 1.544(8) . ?
C9 P1 1.851(6) . ?
C10 P2 1.851(6) . ?
C11 C14 1.536(9) . ?
C11 C13 1.533(9) . ?
C11 C12 1.540(8) . ?
C11 P2 1.879(6) . ?
C15 C18 1.527(8) . ?
C15 C16 1.534(8) . ?
C15 C17 1.538(8) . ?
C15 P2 1.876(6) . ?
C19 C22 1.520(9) . ?
C19 C21 1.534(9) . ?
C19 C20 1.559(10) . ?
C19 P3 1.884(6) . ?
C23 C25 1.527(10) . ?
C23 C24 1.531(10) . ?
C23 C26 1.541(9) . ?
C23 P3 1.875(7) . ?
C27 C28 1.548(8) . ?
C27 P3 1.838(6) . ?
C28 P4 1.855(6) . ?
C29 C30 1.537(8) . ?
C29 C31 1.538(8) . ?
C29 C32 1.546(8) . ?
C29 P4 1.870(5) . ?
C33 C34 1.520(9) . ?
C33 C36 1.532(9) . ?
C33 C35 1.545(10) . ?
C33 P4 1.879(6) . ?
C37 C38 1.387(8) . ?
C37 C42 1.401(7) . ?
C38 C39 1.406(7) . ?
C39 C40 1.380(8) . ?
C39 C43 1.499(8) . ?
C40 C41 1.387(8) . ?
C41 C42 1.392(8) . ?
C41 C44 1.496(8) . ?
C43 F1 1.321(6) . ?
C43 F2 1.334(7) . ?
C43 F3 1.349(7) . ?
C44 F4 1.325(7) . ?
C44 F6 1.328(7) . ?
C44 F5 1.338(6) . ?
C45 C50 1.403(7) . ?
C45 C46 1.408(7) . ?
C46 C47 1.382(8) . ?
C47 C48 1.401(8) . ?
C47 C51 1.499(8) . ?
C48 C49 1.387(8) . ?
C49 C50 1.392(8) . ?
C49 C52 1.498(8) . ?
C51 F7 1.298(7) . ?
C51 F8 1.302(8) . ?
C51 F9 1.305(8) . ?
C52 F12 1.331(7) . ?
C52 F10 1.334(7) . ?
C52 F11 1.348(7) . ?
C53 C54 1.402(7) . ?
C53 C58 1.402(7) . ?
C54 C55 1.392(8) . ?
C55 C56 1.389(8) . ?
C55 C59 1.501(8) . ?
C56 C57 1.382(8) . ?
C57 C58 1.393(8) . ?
C57 C60 1.491(8) . ?
C59 F15 1.332(7) . ?
C59 F14 1.336(7) . ?
C59 F13 1.338(8) . ?
C60 F17 1.339(7) . ?
C60 F16 1.341(7) . ?
C60 F18 1.341(7) . ?
C61 C66 1.392(8) . ?
C61 C62 1.404(7) . ?
C62 C63 1.392(8) . ?
C63 C64 1.383(8) . ?
C63 C68 1.497(8) . ?
C64 C65 1.378(8) . ?
C65 C66 1.391(8) . ?
C65 C67 1.490(8) . ?
C67 F23 1.312(9) . ?
C67 F22 1.314(9) . ?
C67 F24 1.321(7) . ?
C68 F20 1.270(10) . ?
C68 F21 1.292(9) . ?
C68 F19 1.303(8) . ?
C69 C70 1.395(7) . ?
C69 C74 1.398(8) . ?
C70 C71 1.391(7) . ?
C71 C72 1.384(8) . ?
C71 C75 1.494(8) . ?
C72 C73 1.389(8) . ?
C73 C74 1.387(7) . ?
C73 C76 1.496(8) . ?
C75 F26 1.307(8) . ?
C75 F25 1.317(8) . ?
C75 F27 1.328(7) . ?
C76 F28 1.326(7) . ?
C76 F29 1.337(7) . ?
C76 F30 1.338(7) . ?
C77 C78 1.400(7) . ?
C77 C82 1.403(7) . ?
C78 C79 1.403(8) . ?
C79 C80 1.383(8) . ?
C79 C83 1.501(8) . ?
C80 C81 1.394(8) . ?
C81 C82 1.390(8) . ?
C81 C84 1.498(8) . ?
C83 F33 1.326(7) . ?
C83 F31 1.327(7) . ?
C83 F32 1.341(7) . ?
C84 F36 1.333(7) . ?
C84 F35 1.342(7) . ?
C84 F34 1.355(7) . ?
C85 C90 1.397(7) . ?
C85 C86 1.398(8) . ?
C86 C87 1.409(8) . ?
C87 C88 1.382(8) . ?
C87 C91 1.487(8) . ?
C88 C89 1.381(9) . ?
C89 C90 1.401(8) . ?
C89 C92 1.494(8) . ?
C91 F39 1.247(9) . ?
C91 F37 1.270(8) . ?
C91 F38 1.287(8) . ?
C92 F42 1.326(7) . ?
C92 F41 1.333(8) . ?
C92 F40 1.336(8) . ?
C93 C98 1.390(7) . ?
C93 C94 1.407(7) . ?
C94 C95 1.392(7) . ?
C95 C96 1.387(8) . ?
C95 C99 1.495(8) . ?
C96 C97 1.384(8) . ?
C97 C98 1.405(7) . ?
C97 C100 1.483(8) . ?
C99 F45 1.336(6) . ?
C99 F43 1.343(6) . ?
C99 F44 1.347(6) . ?
C100 F47 1.278(8) . ?
C100 F46 1.313(7) . ?
C100 F48 1.342(8) . ?
C102 C107 1.366(9) . ?
C102 C103 1.380(9) . ?
C102 Cl1 1.761(6) . ?
C103 C104 1.391(10) . ?
C104 C105 1.358(11) . ?
C105 C106 1.389(10) . ?
C106 C107 1.377(10) . ?
N1 O1 1.141(8) . ?
N1 Ni1 1.649(5) . ?
N2 O2 1.101(7) . ?
N2 Ni2 1.668(5) . ?
Ni1 P2 2.258(2) . ?
Ni1 P1 2.273(2) . ?
Ni2 P3 2.246(3) . ?
Ni2 P4 2.257(2) . ?
